data_2210494
loop_
_publ_author_name
'Zhang, Xin-Li'
'Li, Zong-Xiao'

_publ_section_title
4-(3-Bromo-5-chloro-2-hydroxybenzylideneamino)-1,5-dimethyl-2-phenyl-1<i>H</i>-pyrazol-3(2<i>H</i>)-one
_journal_coeditor_code BH2040
_journal_issue 10
_journal_name_full 'Acta Crystallographica Section E'
_journal_page_first o4396
_journal_page_last o4397
_journal_paper_doi 10.1107/S1600536806034787
_journal_volume 62
_journal_year 2006
_chemical_formula_iupac 'C18 H15 Br Cl N3 O2'
_chemical_formula_moiety 'C18 H15 Br Cl N3 O2'
_chemical_formula_sum 'C18 H15 Br Cl N3 O2'
_chemical_formula_weight 420.69
_chemical_name_systematic
;
4-(3-Bromo-5-chloro-2-hydroxybenzylideneamino)-1,5-dimethyl-2-phenyl-
1H-pyrazol-3(2H)-one
;
_space_group_IT_number 14
_symmetry_cell_setting monoclinic
_symmetry_space_group_name_Hall '-P 2yn'
_symmetry_space_group_name_H-M 'P 1 21/n 1'
_atom_sites_solution_hydrogens geom
_atom_sites_solution_primary direct
_atom_sites_solution_secondary difmap
_audit_creation_method SHELXL97
_cell_angle_alpha 90.00
_cell_angle_beta 91.716(4)
_cell_angle_gamma 90.00
_cell_formula_units_Z 4
_cell_length_a 7.055(2)
_cell_length_b 8.058(3)
_cell_length_c 30.691(10)
_cell_measurement_reflns_used 1768
_cell_measurement_temperature 298(2)
_cell_measurement_theta_max 22.153
_cell_measurement_theta_min 2.613
_cell_volume 1744.0(10)
_computing_cell_refinement 'SAINT (Bruker, 2000)'
_computing_data_collection 'SMART (Bruker, 2000)'
_computing_data_reduction SAINT
_computing_molecular_graphics 'SHELXTL (Bruker, 2000)'
_computing_publication_material SHELXTL
_computing_structure_refinement 'SHELXL97 (Sheldrick, 1997)'
_computing_structure_solution 'SHELXS97 (Sheldrick, 1997)'
_diffrn_ambient_temperature 298(2)
_diffrn_measured_fraction_theta_full 0.998
_diffrn_measured_fraction_theta_max 0.998
_diffrn_measurement_device_type 'Bruker SMART CCD area-detector'
_diffrn_measurement_method '\f and \w'
_diffrn_radiation_monochromator graphite
_diffrn_radiation_source 'fine-focus sealed tube'
_diffrn_radiation_type MoK\a
_diffrn_radiation_wavelength 0.71073
_diffrn_reflns_av_R_equivalents 0.0369
_diffrn_reflns_av_sigmaI/netI 0.0512
_diffrn_reflns_limit_h_max 7
_diffrn_reflns_limit_h_min -8
_diffrn_reflns_limit_k_max 9
_diffrn_reflns_limit_k_min -5
_diffrn_reflns_limit_l_max 36
_diffrn_reflns_limit_l_min -36
_diffrn_reflns_number 6896
_diffrn_reflns_theta_full 25.00
_diffrn_reflns_theta_max 25.00
_diffrn_reflns_theta_min 2.61
_diffrn_standards_decay_% 0
_diffrn_standards_interval_count 0
_diffrn_standards_interval_time 0
_diffrn_standards_number 0
_exptl_absorpt_coefficient_mu 2.527
_exptl_absorpt_correction_T_max 0.881
_exptl_absorpt_correction_T_min 0.683
_exptl_absorpt_correction_type empirical
_exptl_absorpt_process_details '(SADABS; Sheldrick, 1996)'
_exptl_crystal_colour colourless
_exptl_crystal_density_diffrn 1.602
_exptl_crystal_density_method none
_exptl_crystal_description plate
_exptl_crystal_F_000 848
_exptl_crystal_size_max 0.50
_exptl_crystal_size_mid 0.20
_exptl_crystal_size_min 0.05
_refine_diff_density_max 0.434
_refine_diff_density_min -0.369
_refine_ls_extinction_method none
_refine_ls_goodness_of_fit_ref 1.018
_refine_ls_hydrogen_treatment constr
_refine_ls_matrix_type full
_refine_ls_number_parameters 228
_refine_ls_number_reflns 3070
_refine_ls_number_restraints 0
_refine_ls_restrained_S_all 1.018
_refine_ls_R_factor_all 0.0684
_refine_ls_R_factor_gt 0.0472
_refine_ls_shift/su_max 0.003
_refine_ls_shift/su_mean 0.000
_refine_ls_structure_factor_coef Fsqd
_refine_ls_weighting_details 'calc w = 1/[\s^2^(Fo^2^)+(0.0515P)^2^+0.3363P] where P=(Fo^2^+2Fc^2^)/3'
_refine_ls_weighting_scheme calc
_refine_ls_wR_factor_gt 0.1028
_refine_ls_wR_factor_ref 0.1097
_reflns_number_gt 2283
_reflns_number_total 3070
_reflns_threshold_expression I>2\s(I)
_cod_data_source_file bh2040.cif
_cod_data_source_block I
_cod_original_cell_volume 1744.1(10)
_cod_original_sg_symbol_H-M 'P 21/n'
_cod_database_code 2210494
_cod_database_fobs_code 2210494

loop_
_symmetry_equiv_pos_as_xyz
'x, y, z'
'-x+1/2, y+1/2, -z+1/2'
'-x, -y, -z'
'x-1/2, -y-1/2, z-1/2'

loop_
_atom_site_type_symbol
_atom_site_label
_atom_site_fract_x
_atom_site_fract_y
_atom_site_fract_z
_atom_site_U_iso_or_equiv
_atom_site_adp_type
_atom_site_calc_flag
_atom_site_refinement_flags
_atom_site_occupancy
Br Br1 0.40727(6) 0.34654(6) 1.140044(14) 0.06052(19) Uani d . 1
C C1 0.7240(5) 0.1832(4) 1.10665(13) 0.0438(9) Uani d . 1
H H1 0.7628 0.1745 1.1358 0.053 Uiso calc R 1
C C2 0.8351(5) 0.1201(4) 1.07424(13) 0.0396(9) Uani d . 1
C C3 0.7790(5) 0.1325(4) 1.03141(13) 0.0429(10) Uani d . 1
H H3 0.8548 0.0889 1.0099 0.052 Uiso calc R 1
C C4 0.6075(5) 0.2105(4) 1.01968(12) 0.0377(9) Uani d . 1
C C5 0.4944(5) 0.2761(5) 1.05215(12) 0.0387(9) Uani d . 1
C C6 0.5551(5) 0.2590(5) 1.09509(12) 0.0421(9) Uani d . 1
C C7 0.5502(5) 0.2182(5) 0.97399(13) 0.0424(9) Uani d . 1
H H7 0.6271 0.1697 0.9535 0.051 Uiso calc R 1
C C8 0.3434(5) 0.2939(4) 0.91707(12) 0.0357(8) Uani d . 1
C C9 0.4486(5) 0.2307(5) 0.88106(12) 0.0380(9) Uani d . 1
C C10 0.1794(5) 0.3604(4) 0.90094(12) 0.0379(9) Uani d . 1
C C11 0.4017(5) 0.2795(5) 0.80141(12) 0.0376(9) Uani d . 1
C C12 0.5281(5) 0.1611(5) 0.78634(13) 0.0459(10) Uani d . 1
H H12 0.5617 0.0703 0.8036 0.055 Uiso calc R 1
C C13 0.6025(6) 0.1797(6) 0.74579(14) 0.0561(12) Uani d . 1
H H13 0.6911 0.1036 0.7362 0.067 Uiso calc R 1
C C14 0.5477(6) 0.3093(6) 0.71923(15) 0.0647(13) Uani d . 1
H H14 0.5985 0.3204 0.6918 0.078 Uiso calc R 1
C C15 0.4178(6) 0.4223(6) 0.73338(14) 0.0604(12) Uani d . 1
H H15 0.3766 0.5074 0.7149 0.072 Uiso calc R 1
C C16 0.3473(5) 0.4106(5) 0.77505(12) 0.0453(10) Uani d . 1
H H16 0.2641 0.4905 0.7851 0.054 Uiso calc R 1
C C17 -0.0070(5) 0.3172(5) 0.83254(13) 0.0506(11) Uani d . 1
H H17A -0.0462 0.2058 0.8387 0.076 Uiso calc R 1
H H17B 0.0114 0.3290 0.8018 0.076 Uiso calc R 1
H H17C -0.1028 0.3935 0.8415 0.076 Uiso calc R 1
C C18 0.0198(5) 0.4322(5) 0.92553(13) 0.0521(11) Uani d . 1
H H18A -0.0898 0.3623 0.9220 0.078 Uiso calc R 1
H H18B -0.0093 0.5411 0.9145 0.078 Uiso calc R 1
H H18C 0.0557 0.4394 0.9559 0.078 Uiso calc R 1
Cl Cl2 1.05066(13) 0.02576(13) 1.08890(3) 0.0499(3) Uani d . 1
N N1 0.3313(4) 0.2611(4) 0.84391(10) 0.0391(7) Uani d . 1
N N2 0.1723(4) 0.3530(4) 0.85658(10) 0.0392(7) Uani d . 1
N N3 0.3957(4) 0.2904(4) 0.96097(10) 0.0387(7) Uani d . 1
O O1 0.3295(4) 0.3538(4) 1.04233(9) 0.0500(7) Uani d . 1
H H1A 0.3102 0.3528 1.0158 0.075 Uiso calc R 1
O O2 0.6070(3) 0.1693(3) 0.87960(9) 0.0515(7) Uani d . 1

loop_
_atom_site_aniso_label
_atom_site_aniso_U_11
_atom_site_aniso_U_22
_atom_site_aniso_U_33
_atom_site_aniso_U_12
_atom_site_aniso_U_13
_atom_site_aniso_U_23
Br1 0.0569(3) 0.0797(4) 0.0456(3) 0.0059(2) 0.0124(2) -0.0102(2)
C1 0.048(2) 0.044(2) 0.039(2) -0.0003(19) -0.0030(18) 0.0032(18)
C2 0.0340(19) 0.038(2) 0.047(2) 0.0056(17) -0.0056(17) 0.0025(18)
C3 0.040(2) 0.042(2) 0.047(2) 0.0071(18) 0.0064(18) -0.0010(18)
C4 0.036(2) 0.039(2) 0.039(2) 0.0028(17) 0.0019(16) 0.0006(17)
C5 0.034(2) 0.039(2) 0.043(2) -0.0002(17) 0.0037(17) 0.0029(18)
C6 0.044(2) 0.041(2) 0.041(2) -0.0021(19) 0.0091(17) -0.0023(18)
C7 0.040(2) 0.050(2) 0.038(2) 0.0046(19) 0.0081(17) 0.0030(18)
C8 0.0315(19) 0.040(2) 0.036(2) -0.0009(16) 0.0000(16) 0.0022(16)
C9 0.0298(19) 0.045(2) 0.039(2) 0.0010(18) 0.0017(16) 0.0064(18)
C10 0.0313(19) 0.040(2) 0.042(2) 0.0021(17) 0.0026(16) 0.0044(17)
C11 0.0279(18) 0.047(2) 0.038(2) -0.0012(17) -0.0014(15) -0.0020(18)
C12 0.043(2) 0.054(3) 0.040(2) 0.007(2) -0.0011(18) -0.0033(19)
C13 0.044(2) 0.079(3) 0.045(3) 0.010(2) 0.0046(19) -0.013(2)
C14 0.054(3) 0.099(4) 0.042(3) 0.002(3) 0.009(2) -0.001(3)
C15 0.058(3) 0.072(3) 0.051(3) 0.000(2) 0.004(2) 0.013(2)
C16 0.039(2) 0.054(2) 0.043(2) 0.0033(19) 0.0038(17) 0.004(2)
C17 0.035(2) 0.069(3) 0.047(2) 0.010(2) -0.0009(18) 0.001(2)
C18 0.041(2) 0.062(3) 0.054(3) 0.013(2) 0.0070(19) -0.002(2)
Cl2 0.0404(5) 0.0553(6) 0.0535(6) 0.0131(5) -0.0075(4) 0.0047(5)
N1 0.0312(16) 0.0495(19) 0.0369(18) 0.0098(15) 0.0042(13) 0.0032(15)
N2 0.0267(15) 0.052(2) 0.0392(18) 0.0082(14) 0.0020(13) 0.0022(15)
N3 0.0344(17) 0.0421(19) 0.0395(19) 0.0016(14) 0.0017(13) 0.0049(14)
O1 0.0427(15) 0.0647(19) 0.0429(16) 0.0172(14) 0.0037(12) -0.0007(15)
O2 0.0325(14) 0.078(2) 0.0446(16) 0.0195(14) 0.0014(11) 0.0055(14)

loop_
_atom_type_symbol
_atom_type_description
_atom_type_scat_dispersion_real
_atom_type_scat_dispersion_imag
_atom_type_scat_source
C C 0.0033 0.0016 'International Tables Vol C Tables 4.2.6.8 and 6.1.1.4'
H H 0.0000 0.0000 'International Tables Vol C Tables 4.2.6.8 and 6.1.1.4'
N N 0.0061 0.0033 'International Tables Vol C Tables 4.2.6.8 and 6.1.1.4'
O O 0.0106 0.0060 'International Tables Vol C Tables 4.2.6.8 and 6.1.1.4'
Cl Cl 0.1484 0.1585 'International Tables Vol C Tables 4.2.6.8 and 6.1.1.4'
Br Br -0.2901 2.4595 'International Tables Vol C Tables 4.2.6.8 and 6.1.1.4'

loop_
_geom_angle_atom_site_label_1
_geom_angle_atom_site_label_2
_geom_angle_atom_site_label_3
_geom_angle
C6 C1 C2 118.9(4)
C6 C1 H1 120.6
C2 C1 H1 120.6
C3 C2 C1 120.8(3)
C3 C2 Cl2 120.3(3)
C1 C2 Cl2 118.9(3)
C2 C3 C4 120.2(3)
C2 C3 H3 119.9
C4 C3 H3 119.9
C5 C4 C3 119.6(3)
C5 C4 C7 121.6(3)
C3 C4 C7 118.8(3)
O1 C5 C6 120.1(3)
O1 C5 C4 121.6(3)
C6 C5 C4 118.4(3)
C1 C6 C5 122.1(4)
C1 C6 Br1 118.0(3)
C5 C6 Br1 119.8(3)
N3 C7 C4 121.9(3)
N3 C7 H7 119.1
C4 C7 H7 119.1
C10 C8 N3 124.2(3)
C10 C8 C9 108.2(3)
N3 C8 C9 127.5(3)
O2 C9 N1 123.7(3)
O2 C9 C8 131.5(4)
N1 C9 C8 104.8(3)
C8 C10 N2 110.7(3)
C8 C10 C18 128.2(4)
N2 C10 C18 121.2(3)
C16 C11 C12 120.0(4)
C16 C11 N1 121.4(3)
C12 C11 N1 118.6(3)
C13 C12 C11 119.4(4)
C13 C12 H12 120.3
C11 C12 H12 120.3
C14 C13 C12 120.8(4)
C14 C13 H13 119.6
C12 C13 H13 119.6
C15 C14 C13 119.7(4)
C15 C14 H14 120.1
C13 C14 H14 120.1
C14 C15 C16 120.5(4)
C14 C15 H15 119.8
C16 C15 H15 119.8
C11 C16 C15 119.4(4)
C11 C16 H16 120.3
C15 C16 H16 120.3
N2 C17 H17A 109.5
N2 C17 H17B 109.5
H17A C17 H17B 109.5
N2 C17 H17C 109.5
H17A C17 H17C 109.5
H17B C17 H17C 109.5
C10 C18 H18A 109.5
C10 C18 H18B 109.5
H18A C18 H18B 109.5
C10 C18 H18C 109.5
H18A C18 H18C 109.5
H18B C18 H18C 109.5
N2 N1 C9 108.7(3)
N2 N1 C11 120.2(3)
C9 N1 C11 123.3(3)
C10 N2 N1 107.1(3)
C10 N2 C17 121.0(3)
N1 N2 C17 116.0(3)
C7 N3 C8 120.5(3)
C5 O1 H1A 109.5

loop_
_geom_bond_atom_site_label_1
_geom_bond_atom_site_label_2
_geom_bond_distance
Br1 C6 1.891(4)
C1 C6 1.377(5)
C1 C2 1.381(5)
C1 H1 0.9300
C2 C3 1.365(5)
C2 Cl2 1.747(4)
C3 C4 1.401(5)
C3 H3 0.9300
C4 C5 1.399(5)
C4 C7 1.449(5)
C5 O1 1.347(4)
C5 C6 1.380(5)
C7 N3 1.288(4)
C7 H7 0.9300
C8 C10 1.356(5)
C8 N3 1.387(5)
C8 C9 1.443(5)
C9 O2 1.224(4)
C9 N1 1.410(4)
C10 N2 1.362(5)
C10 C18 1.491(5)
C11 C16 1.378(5)
C11 C12 1.394(5)
C11 N1 1.417(4)
C12 C13 1.374(6)
C12 H12 0.9300
C13 C14 1.373(6)
C13 H13 0.9300
C14 C15 1.372(6)
C14 H14 0.9300
C15 C16 1.389(5)
C15 H15 0.9300
C16 H16 0.9300
C17 N2 1.473(5)
C17 H17A 0.9600
C17 H17B 0.9600
C17 H17C 0.9600
C18 H18A 0.9600
C18 H18B 0.9600
C18 H18C 0.9600
N1 N2 1.409(4)
O1 H1A 0.8200

loop_
_geom_hbond_atom_site_label_D
_geom_hbond_atom_site_label_H
_geom_hbond_atom_site_label_A
_geom_hbond_distance_DH
_geom_hbond_distance_HA
_geom_hbond_distance_DA
_geom_hbond_angle_DHA
_geom_hbond_publ_flag
O1 H1A N3 0.82 1.87 2.604(4) 147.7 yes

loop_
_cod_related_entry_id
_cod_related_entry_database
_cod_related_entry_code
1 ChemSpider 30655055
